data_7125034
loop_
_publ_author_name
'Regnier, Vianney'
'Molton, Florian'
'Philouze, Christian'
'Martin, David'

_publ_section_title
;
 An air-persistent oxyallyl radical cation with simple di(methyl)amino
 substituents.
;
_journal_issue 76
_journal_name_full 'Chemical communications (Cambridge, England)'
_journal_page_first 11422
_journal_page_last 11425
_journal_paper_doi 10.1039/c6cc06260a
_journal_volume 52
_journal_year 2016
_chemical_formula_moiety 'F6 P, C5.5 H12 N2 O0.5'
_chemical_formula_sum 'C5.5 H12 F6 N2 O0.5 P'
_chemical_formula_weight 259.14
_space_group_crystal_system monoclinic
_space_group_IT_number 15
_space_group_name_Hall '-C 2yc'
_space_group_name_H-M_alt 'C 1 2/c 1'
_atom_sites_solution_hydrogens geom
_atom_sites_solution_primary direct
_atom_sites_solution_secondary difmap
_audit_creation_date 2016-06-23
_audit_creation_method
;
  Olex2 1.1
  (compiled Sep 28 2011 20:36:17, GUI svn.r3906)
;
_audit_update_record
;
2016-07-26 deposited with the CCDC.
2016-08-24 downloaded from the CCDC.
;
_cell_angle_alpha 90.00
_cell_angle_beta 109.09(3)
_cell_angle_gamma 90.00
_cell_formula_units_Z 8
_cell_length_a 16.155(3)
_cell_length_b 6.7318(13)
_cell_length_c 19.587(4)
_cell_measurement_reflns_used 22857
_cell_measurement_temperature 200.0
_cell_measurement_theta_max 30.02
_cell_measurement_theta_min 3.31
_cell_volume 2013.0(8)
_computing_cell_refinement EvalCCD
_computing_data_collection Collect
_computing_data_reduction EvalCCD
_computing_molecular_graphics
;
O. V. Dolomanov, L. J. Bourhis, R. J. Gildea, J. A. K. Howard and H. Puschmann,
OLEX2: a complete structure solution, refinement and analysis program.
J. Appl. Cryst. (2009). 42, 339-341.
;
_computing_publication_material
;
O. V. Dolomanov, L. J. Bourhis, R. J. Gildea, J. A. K. Howard and H. Puschmann,
OLEX2: a complete structure solution, refinement and analysis program.
J. Appl. Cryst. (2009). 42, 339-341.
;
_computing_structure_refinement
;
SHELXL, G.M. Sheldrick, Acta Cryst.
(2008). A64, 112-122
;
_computing_structure_solution 'SHELXS-97 (Sheldrick, 1990)'
_diffrn_ambient_temperature 200.0
_diffrn_detector 'CCD area detector'
_diffrn_detector_type 'APEX II'
_diffrn_measured_fraction_theta_full 0.997
_diffrn_measured_fraction_theta_max 0.995
_diffrn_measurement_device_type 'Bruker-AXS-enraf-nonius KappaAPEXII'
_diffrn_measurement_method 'Phi and omega scans'
_diffrn_radiation_collimation 'Montel optic'
_diffrn_radiation_detector CCD
_diffrn_radiation_monochromator 'Multilayer mirrors'
_diffrn_radiation_probe x-ray
_diffrn_radiation_type MoK\a
_diffrn_radiation_wavelength 0.71073
_diffrn_reflns_av_R_equivalents 0.0647
_diffrn_reflns_av_unetI/netI 0.0371
_diffrn_reflns_Laue_measured_fraction_full 0.997
_diffrn_reflns_Laue_measured_fraction_max 0.995
_diffrn_reflns_limit_h_max 22
_diffrn_reflns_limit_h_min -22
_diffrn_reflns_limit_k_max 9
_diffrn_reflns_limit_k_min -9
_diffrn_reflns_limit_l_max 27
_diffrn_reflns_limit_l_min -27
_diffrn_reflns_number 22857
_diffrn_reflns_point_group_measured_fraction_full 0.997
_diffrn_reflns_point_group_measured_fraction_max 0.995
_diffrn_reflns_theta_full 25.242
_diffrn_reflns_theta_max 30.017
_diffrn_reflns_theta_min 3.307
_diffrn_source 'Incoatec ISG250'
_diffrn_source_target Mo
_diffrn_source_type 'Microfocus sealed tube'
_exptl_absorpt_coefficient_mu 0.336
_exptl_absorpt_correction_T_max 1
_exptl_absorpt_correction_T_min 0.642018
_exptl_absorpt_correction_type multi-scan
_exptl_absorpt_process_details
;
SADABS-2004/1 (Bruker,2004) was used for absorption correction.
R(int) was 0.1192 before and 0.0806 after correction.
The Ratio of minimum to maximum transmission is 0.6420.
The \l/2 correction factor is 0.0015.
;
_exptl_crystal_colour yellow
_exptl_crystal_colour_primary yellow
_exptl_crystal_density_diffrn 1.710
_exptl_crystal_density_method 'not measured'
_exptl_crystal_description plate
_exptl_crystal_F_000 1056
_exptl_crystal_size_max 0.43
_exptl_crystal_size_mid 0.33
_exptl_crystal_size_min 0.26
_refine_diff_density_max 0.535
_refine_diff_density_min -0.458
_refine_diff_density_rms 0.068
_refine_ls_extinction_method none
_refine_ls_goodness_of_fit_ref 1.036
_refine_ls_hydrogen_treatment constr
_refine_ls_matrix_type full
_refine_ls_number_parameters 196
_refine_ls_number_reflns 2935
_refine_ls_number_restraints 186
_refine_ls_restrained_S_all 1.028
_refine_ls_R_factor_all 0.0610
_refine_ls_R_factor_gt 0.0556
_refine_ls_shift/su_max 0.000
_refine_ls_shift/su_mean 0.000
_refine_ls_structure_factor_coef Fsqd
_refine_ls_weighting_details 'calc w=1/[\s^2^(Fo^2^)+(0.0725P)^2^+3.7103P] where P=(Fo^2^+2Fc^2^)/3'
_refine_ls_weighting_scheme calc
_refine_ls_wR_factor_gt 0.1491
_refine_ls_wR_factor_ref 0.1557
_reflns_Friedel_coverage 0.000
_reflns_number_gt 2623
_reflns_number_total 2935
_reflns_threshold_expression >2sigma(I)
_cod_data_source_file c6cc06260a2.cif
_cod_data_source_block nany
_cod_original_cell_volume 2013.0(7)
_cod_original_formula_sum 'C5.50 H12 F6 N2 O0.50 P'
_cod_database_code 7125034
_shelx_space_group_comment
;
The symmetry employed for this shelxl refinement is uniquely defined
by the following loop, which should always be used as a source of
symmetry information in preference to the above space-group names.
They are only intended as comments.
;
_olex2_refinement_description
;
1. Fixed Uiso
 At 1.5 times of:
  All C(H,H,H) groups
2. Rigid bond restraints
 P1, F2B, F1, F4A, F5A, F3B, F1A, F2A, F4B, F5B, F2, F3A, F1B
 with sigma for 1-2 distances of 0.01 and sigma for 1-3 distances of 0.01
3. Uiso/Uaniso restraints and constraints
P1 \\sim F2B \\sim F1 \\sim F4A \\sim F5A \\sim F3B \\sim F1A \\sim F2A \\sim
F4B \\sim F5B \\sim F2 \\sim F3A \\sim F1B: within 1.7A with sigma of 0.04 and
sigma for terminal atoms of 0.08
4. Others
 Sof(F3B)=Sof(F1B)=Sof(F4B)=Sof(F2B)=Sof(F1)=Sof(F5B)=1-FVAR(1)
 Sof(F2)=Sof(F1A)=Sof(F2A)=Sof(F4A)=Sof(F3A)=Sof(F5A)=FVAR(1)
5.a Idealised Me refined as rotating group:
 C6(H6A,H6B,H6C), C3(H3A,H3B,H3C), C5(H5A,H5B,H5C), C4(H4A,H4B,H4C)
;
_shelx_shelxl_version_number 2014/7
_olex2_submission_special_instructions 'No special instructions were received'

loop_
_space_group_symop_operation_xyz
'x, y, z'
'-x, y, -z+1/2'
'x+1/2, y+1/2, z'
'-x+1/2, y+1/2, -z+1/2'
'-x, -y, -z'
'x, -y, z-1/2'
'-x+1/2, -y+1/2, -z'
'x+1/2, -y+1/2, z-1/2'

loop_
_atom_site_label
_atom_site_type_symbol
_atom_site_fract_x
_atom_site_fract_y
_atom_site_fract_z
_atom_site_U_iso_or_equiv
_atom_site_adp_type
_atom_site_occupancy
_atom_site_symmetry_multiplicity
_atom_site_calc_flag
_atom_site_refinement_flags
_atom_site_disorder_assembly
_atom_site_disorder_group
P1 P 0.33600(3) 0.16291(8) 0.39342(3) 0.03479(17) Uani 1 1 d U . .
N2 N 0.48997(9) 0.5577(2) 0.32878(7) 0.0248(3) Uani 1 1 d . . .
O1 O 0.5000 0.1019(3) 0.2500 0.0370(4) Uani 1 2 d S . .
F3B F 0.2941(5) -0.0309(9) 0.3534(5) 0.099(2) Uani 0.385(5) 1 d PU A 2
N1 N 0.59759(9) 0.3123(2) 0.37339(7) 0.0269(3) Uani 1 1 d . . .
C6 C 0.40009(11) 0.6039(3) 0.28231(10) 0.0309(3) Uani 1 1 d . . .
H6A H 0.4013 0.7134 0.2513 0.046 Uiso 1 1 calc R . .
H6B H 0.3652 0.6386 0.3119 0.046 Uiso 1 1 calc R . .
H6C H 0.3752 0.4898 0.2535 0.046 Uiso 1 1 calc R . .
C1 C 0.53131(10) 0.3928(2) 0.32217(8) 0.0221(3) Uani 1 1 d . . .
C2 C 0.5000 0.2802(3) 0.2500 0.0234(4) Uani 1 2 d S . .
F1B F 0.2676(4) 0.2894(11) 0.3254(4) 0.115(3) Uani 0.385(5) 1 d PU A 2
C3 C 0.66091(12) 0.1728(3) 0.35979(12) 0.0373(4) Uani 1 1 d . . .
H3A H 0.6499 0.0412 0.3736 0.056 Uiso 1 1 calc R . .
H3B H 0.7193 0.2122 0.3876 0.056 Uiso 1 1 calc R . .
H3C H 0.6547 0.1744 0.3093 0.056 Uiso 1 1 calc R . .
C5 C 0.52777(15) 0.7123(3) 0.38296(11) 0.0384(4) Uani 1 1 d . . .
H5A H 0.5122 0.8409 0.3614 0.058 Uiso 1 1 calc R . .
H5B H 0.5904 0.6992 0.4004 0.058 Uiso 1 1 calc R . .
H5C H 0.5054 0.6978 0.4225 0.058 Uiso 1 1 calc R . .
C4 C 0.61442(16) 0.3484(3) 0.45091(10) 0.0437(5) Uani 1 1 d . . .
H4A H 0.6618 0.4413 0.4684 0.066 Uiso 1 1 calc R . .
H4B H 0.6298 0.2256 0.4769 0.066 Uiso 1 1 calc R . .
H4C H 0.5627 0.4019 0.4579 0.066 Uiso 1 1 calc R . .
F4B F 0.3980(5) 0.1635(9) 0.3443(5) 0.078(2) Uani 0.385(5) 1 d PU A 2
F2B F 0.4017(6) 0.0606(11) 0.4504(4) 0.121(3) Uani 0.385(5) 1 d PU A 2
F1 F 0.2737(9) 0.1828(13) 0.4357(8) 0.161(5) Uani 0.385(5) 1 d PU A 2
F5B F 0.3775(5) 0.3797(12) 0.4187(4) 0.0649(18) Uani 0.385(5) 1 d PU A 2
F2 F 0.3342(3) 0.1336(5) 0.47524(14) 0.0739(12) Uani 0.615(5) 1 d PU A 1
F1A F 0.23418(18) 0.1481(6) 0.3695(2) 0.0846(13) Uani 0.615(5) 1 d PU A 1
F2A F 0.4396(2) 0.1636(7) 0.4252(4) 0.123(2) Uani 0.615(5) 1 d PU A 1
F4A F 0.3415(5) 0.1799(7) 0.3181(2) 0.118(2) Uani 0.615(5) 1 d PU A 1
F3A F 0.3404(3) -0.0784(4) 0.3903(2) 0.0628(9) Uani 0.615(5) 1 d PU A 1
F5A F 0.3337(3) 0.3909(6) 0.4044(3) 0.0728(13) Uani 0.615(5) 1 d PU A 1

loop_
_atom_site_aniso_label
_atom_site_aniso_U_11
_atom_site_aniso_U_22
_atom_site_aniso_U_33
_atom_site_aniso_U_23
_atom_site_aniso_U_13
_atom_site_aniso_U_12
P1 0.0332(3) 0.0321(3) 0.0443(3) -0.00620(18) 0.0199(2) -0.00691(18)
N2 0.0282(6) 0.0233(6) 0.0224(6) -0.0008(5) 0.0075(5) -0.0008(5)
O1 0.0497(11) 0.0201(8) 0.0352(9) 0.000 0.0054(8) 0.000
F3B 0.105(5) 0.047(3) 0.146(6) -0.023(3) 0.041(4) -0.047(3)
N1 0.0246(6) 0.0277(7) 0.0251(6) 0.0050(5) 0.0037(5) -0.0031(5)
C6 0.0299(8) 0.0311(8) 0.0317(8) 0.0015(6) 0.0101(6) 0.0075(6)
C1 0.0239(7) 0.0214(7) 0.0205(6) 0.0016(5) 0.0067(5) -0.0031(5)
C2 0.0247(9) 0.0211(9) 0.0224(9) 0.000 0.0049(7) 0.000
F1B 0.066(3) 0.093(4) 0.134(6) 0.007(4) -0.039(4) 0.010(3)
C3 0.0252(8) 0.0307(9) 0.0515(11) 0.0080(8) 0.0063(7) 0.0024(7)
C5 0.0488(11) 0.0305(9) 0.0347(9) -0.0103(7) 0.0120(8) -0.0045(8)
C4 0.0510(12) 0.0506(12) 0.0219(8) 0.0077(8) 0.0012(7) -0.0053(9)
F4B 0.106(4) 0.038(2) 0.133(6) -0.008(3) 0.097(5) -0.009(3)
F2B 0.160(7) 0.100(5) 0.076(4) 0.055(4) 0.001(4) 0.018(5)
F1 0.204(9) 0.120(6) 0.263(11) -0.006(7) 0.220(10) -0.016(6)
F5B 0.094(4) 0.051(3) 0.058(3) -0.027(2) 0.037(3) -0.026(3)
F2 0.128(3) 0.0598(18) 0.0324(11) -0.0010(11) 0.0238(15) -0.0178(19)
F1A 0.0318(12) 0.097(3) 0.102(3) -0.002(2) -0.0090(14) 0.0058(13)
F2A 0.0340(14) 0.113(4) 0.220(6) -0.023(4) 0.038(2) -0.0199(17)
F4A 0.256(7) 0.078(3) 0.060(2) -0.016(2) 0.105(4) -0.044(4)
F3A 0.087(2) 0.0303(12) 0.091(2) -0.0064(13) 0.056(2) -0.0042(13)
F5A 0.118(4) 0.0277(12) 0.091(3) -0.0035(15) 0.059(3) -0.004(2)

loop_
_atom_type_symbol
_atom_type_description
_atom_type_scat_dispersion_real
_atom_type_scat_dispersion_imag
_atom_type_scat_source
C C 0.0033 0.0016 'International Tables Vol C Tables 4.2.6.8 and 6.1.1.4'
H H 0.0000 0.0000 'International Tables Vol C Tables 4.2.6.8 and 6.1.1.4'
F F 0.0171 0.0103 'International Tables Vol C Tables 4.2.6.8 and 6.1.1.4'
N N 0.0061 0.0033 'International Tables Vol C Tables 4.2.6.8 and 6.1.1.4'
O O 0.0106 0.0060 'International Tables Vol C Tables 4.2.6.8 and 6.1.1.4'
P P 0.1023 0.0942 'International Tables Vol C Tables 4.2.6.8 and 6.1.1.4'

loop_
_geom_angle_atom_site_label_1
_geom_angle_atom_site_label_2
_geom_angle_atom_site_label_3
_geom_angle
_geom_angle_site_symmetry_3
F3B P1 F1B 87.7(4) .
F3B P1 F4B 87.4(4) .
F3B P1 F5B 168.4(4) .
F4B P1 F1B 84.2(4) .
F4B P1 F5B 84.5(4) .
F2B P1 F3B 94.5(5) .
F2B P1 F1B 174.8(5) .
F2B P1 F4B 91.1(5) .
F2B P1 F1 94.1(7) .
F2B P1 F5B 93.9(4) .
F1 P1 F3B 95.3(5) .
F1 P1 F1B 90.4(7) .
F1 P1 F4B 173.9(5) .
F1 P1 F5B 92.1(5) .
F5B P1 F1B 83.3(4) .
F2 P1 F3A 86.02(18) .
F1A P1 F2 86.0(2) .
F1A P1 F2A 173.6(3) .
F1A P1 F3A 88.82(19) .
F2A P1 F2 88.3(3) .
F2A P1 F3A 88.0(2) .
F4A P1 F2 176.6(3) .
F4A P1 F1A 96.0(4) .
F4A P1 F2A 89.6(4) .
F4A P1 F3A 91.3(2) .
F4A P1 F5A 94.1(3) .
F5A P1 F2 88.5(2) .
F5A P1 F1A 92.0(2) .
F5A P1 F2A 90.7(3) .
F5A P1 F3A 174.4(2) .
C1 N2 C6 122.93(14) .
C1 N2 C5 124.11(15) .
C5 N2 C6 112.95(15) .
C1 N1 C3 124.18(15) .
C1 N1 C4 123.08(16) .
C4 N1 C3 112.72(16) .
N2 C6 H6A 109.5 .
N2 C6 H6B 109.5 .
N2 C6 H6C 109.5 .
H6A C6 H6B 109.5 .
H6A C6 H6C 109.5 .
H6B C6 H6C 109.5 .
N2 C1 C2 118.61(13) .
N1 C1 N2 125.43(14) .
N1 C1 C2 115.94(14) .
O1 C2 C1 119.55(9) 2_655
O1 C2 C1 119.56(9) .
C1 C2 C1 120.89(19) 2_655
N1 C3 H3A 109.5 .
N1 C3 H3B 109.5 .
N1 C3 H3C 109.5 .
H3A C3 H3B 109.5 .
H3A C3 H3C 109.5 .
H3B C3 H3C 109.5 .
N2 C5 H5A 109.5 .
N2 C5 H5B 109.5 .
N2 C5 H5C 109.5 .
H5A C5 H5B 109.5 .
H5A C5 H5C 109.5 .
H5B C5 H5C 109.5 .
N1 C4 H4A 109.5 .
N1 C4 H4B 109.5 .
N1 C4 H4C 109.5 .
H4A C4 H4B 109.5 .
H4A C4 H4C 109.5 .
H4B C4 H4C 109.5 .

loop_
_geom_bond_atom_site_label_1
_geom_bond_atom_site_label_2
_geom_bond_distance
_geom_bond_site_symmetry_2
P1 F3B 1.559(5) .
P1 F1B 1.661(6) .
P1 F4B 1.599(5) .
P1 F2B 1.440(6) .
P1 F1 1.505(5) .
P1 F5B 1.615(7) .
P1 F2 1.625(3) .
P1 F1A 1.559(3) .
P1 F2A 1.584(3) .
P1 F4A 1.510(3) .
P1 F3A 1.628(3) .
P1 F5A 1.552(4) .
N2 C6 1.473(2) .
N2 C1 1.324(2) .
N2 C5 1.469(2) .
O1 C2 1.201(3) .
N1 C1 1.321(2) .
N1 C3 1.475(2) .
N1 C4 1.473(2) .
C6 H6A 0.9600 .
C6 H6B 0.9600 .
C6 H6C 0.9600 .
C1 C2 1.5366(19) .
C2 C1 1.5366(19) 2_655
C3 H3A 0.9600 .
C3 H3B 0.9600 .
C3 H3C 0.9600 .
C5 H5A 0.9600 .
C5 H5B 0.9600 .
C5 H5C 0.9600 .
C4 H4A 0.9600 .
C4 H4B 0.9600 .
C4 H4C 0.9600 .
